data_4061538
_journal_name_full Organometallics
_journal_paper_doi 10.1021/om050312g
_journal_year 2005
_chemical_formula_sum 'C23 H36 B10 N2 Ti'
_chemical_formula_weight 496.54
_space_group_IT_number 14
_symmetry_cell_setting monoclinic
_symmetry_space_group_name_Hall '-P 2ybc'
_symmetry_space_group_name_H-M 'P 1 21/c 1'
_cell_angle_alpha 90.00
_cell_angle_beta 94.98(3)
_cell_angle_gamma 90.00
_cell_formula_units_Z 4
_cell_length_a 14.710(3)
_cell_length_b 10.463(2)
_cell_length_c 17.836(4)
_cell_measurement_temperature 293(2)
_cell_volume 2734.9(9)
_diffrn_ambient_temperature 293(2)
_exptl_crystal_density_diffrn 1.206
_cod_depositor_comments
;
The following automatic conversions were performed:
'_symmetry_cell_setting' value 'MONOCLINIC' changed to 'monoclinic'
according to '/home/saulius/struct/CIF-dictionaries/cif_core.dic'
dictionary named 'cif_core.dic' version 2.4.1 from 2010-06-29.

Automatic conversion script
Id: cif_fix_enum 1527 2010-12-29 10:47:43Z saulius 
;
_cod_original_sg_symbol_H-M 'P 21/c'
_cod_database_code 4061538

loop_
_symmetry_equiv_pos_as_xyz
'x, y, z'
'-x, y+1/2, -z+1/2'
'-x, -y, -z'
'x, -y-1/2, z-1/2'

loop_
_atom_site_label
_atom_site_type_symbol
_atom_site_fract_x
_atom_site_fract_y
_atom_site_fract_z
_atom_site_U_iso_or_equiv
_atom_site_adp_type
_atom_site_occupancy
_atom_site_symmetry_multiplicity
_atom_site_calc_flag
_atom_site_refinement_flags
_atom_site_disorder_assembly
_atom_site_disorder_group
Ti1 Ti 0.25215(2) 0.90624(3) 0.617136(18) 0.04325(13) Uani 1 1 d . . .
N1 N 0.16029(11) 0.97586(17) 0.52400(10) 0.0521(4) Uani 1 1 d . . .
N2 N 0.20144(11) 0.95037(17) 0.69550(9) 0.0503(4) Uani 1 1 d . . .
C1 C 0.33591(13) 0.60714(18) 0.62619(11) 0.0477(4) Uani 1 1 d . . .
C2 C 0.23685(13) 0.69388(19) 0.61748(11) 0.0475(4) Uani 1 1 d . . .
C11 C 0.42660(13) 0.68604(19) 0.62658(12) 0.0507(4) Uani 1 1 d . . .
C12 C 0.48698(15) 0.6317(2) 0.56774(16) 0.0671(6) Uani 1 1 d . . .
H12A H 0.5424 0.6803 0.5686 0.101 Uiso 1 1 calc R . .
H12B H 0.4549 0.6370 0.5186 0.101 Uiso 1 1 calc R . .
H12C H 0.5013 0.5440 0.5794 0.101 Uiso 1 1 calc R . .
C13 C 0.48304(16) 0.6733(2) 0.70367(14) 0.0687(6) Uani 1 1 d . . .
H13A H 0.5383 0.7219 0.7030 0.103 Uiso 1 1 calc R . .
H13B H 0.4978 0.5850 0.7131 0.103 Uiso 1 1 calc R . .
H13C H 0.4480 0.7050 0.7427 0.103 Uiso 1 1 calc R . .
C14 C 0.40479(12) 0.82712(19) 0.61143(11) 0.0458(4) Uani 1 1 d . . .
C15 C 0.38909(13) 0.89414(19) 0.54066(11) 0.0470(4) Uani 1 1 d . . .
C16 C 0.38937(15) 0.8600(2) 0.46276(12) 0.0570(5) Uani 1 1 d . . .
H16A H 0.4018 0.7762 0.4494 0.068 Uiso 1 1 calc R . .
C17 C 0.37149(17) 0.9502(3) 0.40839(12) 0.0663(6) Uani 1 1 d . . .
H17A H 0.3732 0.9271 0.3582 0.080 Uiso 1 1 calc R . .
C18 C 0.35042(17) 1.0779(2) 0.42617(14) 0.0668(6) Uani 1 1 d . . .
H18A H 0.3364 1.1364 0.3876 0.080 Uiso 1 1 calc R . .
C19 C 0.35046(15) 1.1161(2) 0.49911(13) 0.0591(5) Uani 1 1 d . . .
H19A H 0.3367 1.2003 0.5105 0.071 Uiso 1 1 calc R . .
C20 C 0.37166(13) 1.02632(19) 0.55774(11) 0.0491(4) Uani 1 1 d . . .
C21 C 0.37862(13) 1.0401(2) 0.63738(11) 0.0509(5) Uani 1 1 d . . .
H21A H 0.3799 1.1216 0.6646 0.061 Uiso 1 1 calc R . .
C22 C 0.40269(13) 0.92031(19) 0.66928(11) 0.0496(4) Uani 1 1 d . . .
H22A H 0.4228 0.9058 0.7224 0.060 Uiso 1 1 calc R . .
C23 C 0.15151(15) 0.9162(2) 0.45692(12) 0.0586(5) Uani 1 1 d . . .
H23A H 0.1807 0.8381 0.4524 0.070 Uiso 1 1 calc R . .
C24 C 0.10144(17) 0.9651(3) 0.39461(14) 0.0719(7) Uani 1 1 d . . .
H24A H 0.0962 0.9204 0.3494 0.086 Uiso 1 1 calc R . .
C25 C 0.05937(19) 1.0813(3) 0.40087(16) 0.0810(8) Uani 1 1 d . . .
H25A H 0.0252 1.1168 0.3598 0.097 Uiso 1 1 calc R . .
C26 C 0.06852(17) 1.1446(3) 0.46890(17) 0.0766(7) Uani 1 1 d . . .
H26A H 0.0414 1.2241 0.4739 0.092 Uiso 1 1 calc R . .
C27 C 0.11810(15) 1.0892(2) 0.52939(15) 0.0624(6) Uani 1 1 d . . .
H27A H 0.1226 1.1314 0.5754 0.075 Uiso 1 1 calc R . .
C28 C 0.17976(15) 0.9962(2) 0.77008(12) 0.0592(5) Uani 1 1 d . . .
C29 C 0.1064(3) 1.0985(3) 0.7597(2) 0.1079(12) Uani 1 1 d . . .
H29A H 0.1282 1.1681 0.7311 0.162 Uiso 1 1 calc R . .
H29B H 0.0921 1.1290 0.8080 0.162 Uiso 1 1 calc R . .
H29C H 0.0526 1.0629 0.7333 0.162 Uiso 1 1 calc R . .
C30 C 0.2636(2) 1.0543(5) 0.81101(19) 0.1380(19) Uani 1 1 d . . .
H30A H 0.3107 0.9908 0.8178 0.207 Uiso 1 1 calc R . .
H30B H 0.2491 1.0851 0.8592 0.207 Uiso 1 1 calc R . .
H30C H 0.2845 1.1241 0.7821 0.207 Uiso 1 1 calc R . .
C31 C 0.1449(3) 0.8873(3) 0.81497(18) 0.1088(12) Uani 1 1 d . . .
H31A H 0.1909 0.8224 0.8218 0.163 Uiso 1 1 calc R . .
H31B H 0.0910 0.8520 0.7885 0.163 Uiso 1 1 calc R . .
H31C H 0.1304 0.9182 0.8632 0.163 Uiso 1 1 calc R . .
B3 B 0.26789(17) 0.6028(2) 0.54310(13) 0.0512(5) Uani 1 1 d . . .
H3 H 0.2877 0.6456 0.4906 0.061 Uiso 1 1 calc R . .
B4 B 0.32115(18) 0.4615(2) 0.58203(14) 0.0565(6) Uani 1 1 d . . .
H4 H 0.3749 0.4112 0.5546 0.068 Uiso 1 1 calc R . .
B5 B 0.32405(19) 0.4745(2) 0.68162(15) 0.0595(6) Uani 1 1 d . . .
H5 H 0.3797 0.4329 0.7191 0.071 Uiso 1 1 calc R . .
B6 B 0.27211(17) 0.6236(2) 0.70172(14) 0.0530(5) Uani 1 1 d . . .
H6 H 0.2945 0.6803 0.7519 0.064 Uiso 1 1 calc R . .
B7 B 0.15412(17) 0.6050(2) 0.56708(16) 0.0583(6) Uani 1 1 d . . .
H7 H 0.0989 0.6482 0.5299 0.070 Uiso 1 1 calc R . .
B8 B 0.20561(19) 0.4578(3) 0.54455(15) 0.0606(6) Uani 1 1 d . . .
H8 H 0.1841 0.4051 0.4927 0.073 Uiso 1 1 calc R . .
B9 B 0.24015(19) 0.3787(3) 0.63135(16) 0.0622(6) Uani 1 1 d . . .
H9 H 0.2407 0.2738 0.6361 0.075 Uiso 1 1 calc R . .
B10 B 0.2105(2) 0.4782(3) 0.70646(16) 0.0635(6) Uani 1 1 d . . .
H10 H 0.1922 0.4386 0.7603 0.076 Uiso 1 1 calc R . .
B11 B 0.15687(17) 0.6164(2) 0.66585(15) 0.0577(6) Uani 1 1 d . . .
H11 H 0.1030 0.6666 0.6933 0.069 Uiso 1 1 calc R . .
B12 B 0.13621(19) 0.4657(3) 0.62177(16) 0.0629(6) Uani 1 1 d . . .
H12 H 0.0696 0.4175 0.6203 0.075 Uiso 1 1 calc R . .

loop_
_atom_site_aniso_label
_atom_site_aniso_U_11
_atom_site_aniso_U_22
_atom_site_aniso_U_33
_atom_site_aniso_U_23
_atom_site_aniso_U_13
_atom_site_aniso_U_12
Ti1 0.0440(2) 0.0443(2) 0.0415(2) -0.00093(13) 0.00408(14) 0.00159(13)
N1 0.0467(9) 0.0564(10) 0.0531(9) 0.0050(8) 0.0029(7) 0.0012(7)
N2 0.0508(9) 0.0539(9) 0.0467(9) -0.0040(7) 0.0062(7) 0.0015(7)
C1 0.0505(10) 0.0439(10) 0.0493(10) 0.0007(8) 0.0069(8) 0.0043(8)
C2 0.0446(10) 0.0464(11) 0.0521(11) -0.0003(8) 0.0077(8) 0.0017(8)
C11 0.0448(10) 0.0487(10) 0.0585(11) 0.0015(9) 0.0045(8) 0.0037(8)
C12 0.0533(12) 0.0549(12) 0.0962(18) -0.0056(12) 0.0246(11) 0.0038(10)
C13 0.0602(13) 0.0653(13) 0.0771(15) 0.0112(12) -0.0146(11) 0.0064(11)
C14 0.0395(9) 0.0489(10) 0.0491(10) -0.0019(8) 0.0044(7) 0.0007(8)
C15 0.0435(9) 0.0502(11) 0.0478(10) -0.0018(8) 0.0072(8) -0.0049(8)
C16 0.0607(12) 0.0599(12) 0.0521(11) -0.0076(10) 0.0146(9) -0.0086(10)
C17 0.0790(15) 0.0771(16) 0.0437(11) 0.0002(11) 0.0107(10) -0.0171(13)
C18 0.0752(15) 0.0644(14) 0.0601(13) 0.0130(11) 0.0024(11) -0.0118(11)
C19 0.0623(13) 0.0504(11) 0.0647(13) 0.0071(10) 0.0062(10) -0.0072(9)
C20 0.0459(10) 0.0485(10) 0.0534(11) -0.0010(9) 0.0065(8) -0.0070(8)
C21 0.0519(11) 0.0477(11) 0.0530(11) -0.0068(9) 0.0037(8) -0.0059(8)
C22 0.0455(10) 0.0552(11) 0.0471(10) -0.0051(9) -0.0016(8) -0.0014(8)
C23 0.0536(11) 0.0665(14) 0.0553(12) 0.0016(10) 0.0039(9) -0.0006(9)
C24 0.0695(14) 0.0891(18) 0.0555(13) 0.0089(12) -0.0042(11) -0.0015(13)
C25 0.0738(16) 0.091(2) 0.0747(17) 0.0257(15) -0.0145(13) -0.0036(14)
C26 0.0617(14) 0.0626(15) 0.103(2) 0.0173(14) -0.0048(13) 0.0060(11)
C27 0.0554(12) 0.0581(13) 0.0726(14) 0.0007(11) 0.0004(10) 0.0017(10)
C28 0.0612(12) 0.0694(14) 0.0488(11) -0.0093(10) 0.0146(9) -0.0017(10)
C29 0.128(3) 0.111(3) 0.088(2) -0.0210(18) 0.0288(19) 0.046(2)
C30 0.093(2) 0.246(5) 0.078(2) -0.078(3) 0.0240(17) -0.050(3)
C31 0.171(4) 0.090(2) 0.0743(18) -0.0024(16) 0.060(2) -0.001(2)
B3 0.0565(13) 0.0505(13) 0.0467(12) -0.0021(9) 0.0048(9) -0.0048(10)
B4 0.0660(14) 0.0441(12) 0.0612(14) -0.0052(11) 0.0156(11) -0.0007(10)
B5 0.0693(15) 0.0492(13) 0.0608(14) 0.0086(11) 0.0092(11) 0.0065(11)
B6 0.0624(13) 0.0490(12) 0.0488(12) 0.0015(10) 0.0119(10) 0.0029(10)
B7 0.0532(13) 0.0562(14) 0.0651(15) 0.0001(11) 0.0032(11) -0.0066(10)
B8 0.0692(15) 0.0540(14) 0.0595(14) -0.0061(11) 0.0110(11) -0.0129(12)
B9 0.0745(16) 0.0453(12) 0.0685(16) 0.0023(11) 0.0172(13) -0.0048(11)
B10 0.0776(17) 0.0539(14) 0.0615(14) 0.0064(12) 0.0213(13) -0.0029(12)
B11 0.0549(13) 0.0563(14) 0.0641(15) -0.0008(11) 0.0171(11) -0.0032(11)
B12 0.0614(14) 0.0561(14) 0.0732(16) -0.0005(12) 0.0173(12) -0.0108(11)

loop_
_geom_bond_atom_site_label_1
_geom_bond_atom_site_label_2
_geom_bond_distance
_geom_bond_site_symmetry_2
_geom_bond_publ_flag
Ti1 N2 1.7043(17) . ?
Ti1 N1 2.1740(18) . ?
Ti1 C2 2.233(2) . ?
Ti1 C22 2.331(2) . ?
Ti1 C21 2.332(2) . ?
Ti1 C14 2.4036(18) . ?
Ti1 C20 2.473(2) . ?
Ti1 C15 2.532(2) . ?
N1 C27 1.345(3) . ?
N1 C23 1.346(3) . ?
N2 C28 1.475(2) . ?
C1 C11 1.568(3) . ?
C1 C2 1.712(3) . ?
C1 B3 1.715(3) . ?
C1 B6 1.716(3) . ?
C1 B4 1.720(3) . ?
C1 B5 1.722(3) . ?
C2 B6 1.712(3) . ?
C2 B11 1.721(3) . ?
C2 B7 1.721(3) . ?
C2 B3 1.727(3) . ?
C11 C14 1.530(3) . ?
C11 C12 1.541(3) . ?
C11 C13 1.549(3) . ?
C14 C22 1.422(3) . ?
C14 C15 1.445(3) . ?
C15 C16 1.435(3) . ?
C15 C20 1.444(3) . ?
C16 C17 1.362(3) . ?
C17 C18 1.414(4) . ?
C18 C19 1.361(3) . ?
C19 C20 1.420(3) . ?
C20 C21 1.423(3) . ?
C21 C22 1.409(3) . ?
C23 C24 1.377(3) . ?
C24 C25 1.373(4) . ?
C25 C26 1.379(4) . ?
C26 C27 1.377(4) . ?
C28 C30 1.506(4) . ?
C28 C31 1.508(4) . ?
C28 C29 1.519(4) . ?
B3 B7 1.763(4) . ?
B3 B8 1.773(3) . ?
B3 B4 1.785(3) . ?
B4 B9 1.768(4) . ?
B4 B8 1.772(4) . ?
B4 B5 1.778(4) . ?
B5 B10 1.766(4) . ?
B5 B9 1.772(4) . ?
B5 B6 1.788(3) . ?
B6 B11 1.761(4) . ?
B6 B10 1.777(4) . ?
B7 B11 1.763(4) . ?
B7 B8 1.778(4) . ?
B7 B12 1.786(4) . ?
B8 B12 1.786(4) . ?
B8 B9 1.790(4) . ?
B9 B12 1.775(4) . ?
B9 B10 1.780(4) . ?
B10 B11 1.772(4) . ?
B10 B12 1.790(4) . ?
B11 B12 1.776(4) . ?
